data_2232256
loop_
_publ_author_name
'Chiririwa, Haleden'
'Meijboom, Reinout'

_publ_section_title
;
 Dichlorido{<i>N</i>-[2-(diphenylphosphanyl)benzylidene]-2,6-diisopropylaniline-\k^2^<i>P</i>,<i>N</i>}platinum(II)
;
_journal_coeditor_code GO2029
_journal_issue 11
_journal_name_full 'Acta Crystallographica Section E'
_journal_page_first m1496
_journal_paper_doi 10.1107/S1600536811040098
_journal_volume 67
_journal_year 2011
_chemical_formula_iupac '[Pt Cl2 (C31 H32 N P)]'
_chemical_formula_moiety 'C31 H32 Cl2 N P Pt'
_chemical_formula_sum 'C31 H32 Cl2 N P Pt'
_chemical_formula_weight 715.54
_chemical_name_systematic
;
Dichlorido{<i>N</i>-[2-(diphenylphosphanyl)benzylidene]-2,6-
diisopropylaniline-\k^2^<i>P</i>,<i>N</i>}platinum(II)
;
_space_group_IT_number 14
_symmetry_cell_setting monoclinic
_symmetry_space_group_name_Hall '-P 2yn'
_symmetry_space_group_name_H-M 'P 1 21/n 1'
_atom_sites_solution_hydrogens geom
_atom_sites_solution_primary direct
_atom_sites_solution_secondary difmap
_audit_creation_method SHELXL-97
_cell_angle_alpha 90.00
_cell_angle_beta 105.8190(10)
_cell_angle_gamma 90.00
_cell_formula_units_Z 4
_cell_length_a 12.0686(7)
_cell_length_b 13.4007(7)
_cell_length_c 17.8182(10)
_cell_measurement_reflns_used 40326
_cell_measurement_temperature 173(2)
_cell_measurement_theta_max 29.60
_cell_measurement_theta_min 1.83
_cell_volume 2772.6(3)
_computing_cell_refinement 'SAINT (Bruker, 2007)'
_computing_data_collection 'APEX2 (Bruker, 2007)'
_computing_data_reduction 'SAINT (Bruker, 2007)'
_computing_molecular_graphics 'DIAMOND (Brandenburg & Putz, 2005) and ORTEP-3 (Farrugia, 1997)'
_computing_publication_material 'WinGX (Farrugia, 1999)'
_computing_structure_refinement 'SHELXL97 (Sheldrick, 2008)'
_computing_structure_solution 'SHELXS97 (Sheldrick, 2008)'
_diffrn_ambient_temperature 173(2)
_diffrn_measured_fraction_theta_full 0.999
_diffrn_measured_fraction_theta_max 0.999
_diffrn_measurement_device_type 'Bruker Kappa DUO APEXII'
_diffrn_measurement_method '0.5\% \f scans and \w scans'
_diffrn_radiation_monochromator graphite
_diffrn_radiation_source 'fine-focus sealed tube'
_diffrn_radiation_type MoK\a
_diffrn_radiation_wavelength 0.71073
_diffrn_reflns_av_R_equivalents 0.0506
_diffrn_reflns_av_sigmaI/netI 0.0346
_diffrn_reflns_limit_h_max 16
_diffrn_reflns_limit_h_min -16
_diffrn_reflns_limit_k_max 18
_diffrn_reflns_limit_k_min -18
_diffrn_reflns_limit_l_max 24
_diffrn_reflns_limit_l_min -24
_diffrn_reflns_number 40326
_diffrn_reflns_theta_full 29.60
_diffrn_reflns_theta_max 29.60
_diffrn_reflns_theta_min 1.83
_diffrn_standards_decay_% 0
_diffrn_standards_interval_count 0
_diffrn_standards_interval_time 0
_diffrn_standards_number 0
_exptl_absorpt_coefficient_mu 5.333
_exptl_absorpt_correction_T_max 0.7459
_exptl_absorpt_correction_T_min 0.5867
_exptl_absorpt_correction_type multi-scan
_exptl_absorpt_process_details '(SADABS; Bruker, 2007)'
_exptl_crystal_colour yellow
_exptl_crystal_density_diffrn 1.714
_exptl_crystal_density_method 'not measured'
_exptl_crystal_description diamond
_exptl_crystal_F_000 1408
_exptl_crystal_size_max 0.22
_exptl_crystal_size_mid 0.11
_exptl_crystal_size_min 0.09
_refine_diff_density_max 0.956
_refine_diff_density_min -0.804
_refine_ls_extinction_coef 0.00096(7)
_refine_ls_extinction_expression Fc^*^=kFc[1+0.001xFc^2^\l^3^/sin(2\q)]^-1/4^
_refine_ls_extinction_method 'SHELXL97 (Sheldrick, 2008)'
_refine_ls_goodness_of_fit_ref 1.059
_refine_ls_hydrogen_treatment constr
_refine_ls_matrix_type full
_refine_ls_number_parameters 326
_refine_ls_number_reflns 7788
_refine_ls_number_restraints 0
_refine_ls_restrained_S_all 1.059
_refine_ls_R_factor_all 0.0251
_refine_ls_R_factor_gt 0.0211
_refine_ls_shift/su_max 0.004
_refine_ls_shift/su_mean 0.000
_refine_ls_structure_factor_coef Fsqd
_refine_ls_weighting_details 'calc w=1/[\s^2^(Fo^2^)+(0.0135P)^2^+1.4942P] where P=(Fo^2^+2Fc^2^)/3'
_refine_ls_weighting_scheme calc
_refine_ls_wR_factor_gt 0.0496
_refine_ls_wR_factor_ref 0.0511
_reflns_number_gt 7035
_reflns_number_total 7788
_reflns_threshold_expression I>2sigma(I)
_cod_data_source_file go2029.cif
_cod_data_source_block I
_cod_original_sg_symbol_H-M 'P 21/n'
_cod_database_code 2232256
_cod_database_fobs_code 2232256

loop_
_symmetry_equiv_pos_as_xyz
'x, y, z'
'-x+1/2, y+1/2, -z+1/2'
'-x, -y, -z'
'x-1/2, -y-1/2, z-1/2'

loop_
_atom_site_type_symbol
_atom_site_label
_atom_site_fract_x
_atom_site_fract_y
_atom_site_fract_z
_atom_site_U_iso_or_equiv
_atom_site_adp_type
_atom_site_calc_flag
_atom_site_refinement_flags
_atom_site_occupancy
_atom_site_symmetry_multiplicity
Pt Pt1 0.471492(7) 0.192010(6) 0.184668(4) 0.01548(3) Uani d . 1 1
Cl Cl1 0.62398(5) 0.26159(4) 0.28210(3) 0.02483(12) Uani d . 1 1
Cl Cl2 0.42312(6) 0.10259(4) 0.28063(3) 0.02814(13) Uani d . 1 1
P P1 0.31657(5) 0.13788(4) 0.09630(3) 0.01714(11) Uani d . 1 1
N N1 0.51653(16) 0.27364(14) 0.10076(11) 0.0182(4) Uani d . 1 1
C C1 0.5937(2) 0.35990(16) 0.12390(12) 0.0191(4) Uani d . 1 1
C C2 0.5466(2) 0.45114(16) 0.13757(13) 0.0216(5) Uani d . 1 1
C C3 0.6216(2) 0.53261(17) 0.15398(14) 0.0267(5) Uani d . 1 1
H H3 0.5930 0.5961 0.1634 0.032 Uiso calc R 1 1
C C4 0.7369(2) 0.52253(18) 0.15679(14) 0.0285(5) Uani d . 1 1
H H4 0.7861 0.5791 0.1671 0.034 Uiso calc R 1 1
C C5 0.7805(2) 0.43054(19) 0.14464(13) 0.0261(5) Uani d . 1 1
H H5 0.8598 0.4245 0.1471 0.031 Uiso calc R 1 1
C C6 0.7099(2) 0.34605(17) 0.12885(13) 0.0210(4) Uani d . 1 1
C C7 0.4206(2) 0.46235(18) 0.13395(14) 0.0253(5) Uani d . 1 1
H H7 0.3927 0.3953 0.1456 0.030 Uiso calc R 1 1
C C8 0.3995(3) 0.5340(4) 0.1941(3) 0.0731(13) Uani d . 1 1
H H8A 0.3167 0.5377 0.1892 0.110 Uiso calc R 1 1
H H8B 0.4281 0.6004 0.1857 0.110 Uiso calc R 1 1
H H8C 0.4400 0.5104 0.2465 0.110 Uiso calc R 1 1
C C9 0.3502(3) 0.4911(4) 0.0535(2) 0.0679(13) Uani d . 1 1
H H9A 0.2692 0.4977 0.0531 0.102 Uiso calc R 1 1
H H9B 0.3576 0.4394 0.0163 0.102 Uiso calc R 1 1
H H9C 0.3780 0.5548 0.0388 0.102 Uiso calc R 1 1
C C10 0.7599(2) 0.24529(18) 0.11751(16) 0.0278(5) Uani d . 1 1
H H10 0.7002 0.1937 0.1182 0.033 Uiso calc R 1 1
C C11 0.7861(3) 0.2384(2) 0.03825(18) 0.0405(7) Uani d . 1 1
H H11A 0.8181 0.1724 0.0327 0.061 Uiso calc R 1 1
H H11B 0.8420 0.2900 0.0348 0.061 Uiso calc R 1 1
H H11C 0.7149 0.2482 -0.0035 0.061 Uiso calc R 1 1
C C12 0.8663(3) 0.2210(2) 0.18381(19) 0.0381(7) Uani d . 1 1
H H12A 0.8964 0.1556 0.1746 0.057 Uiso calc R 1 1
H H12B 0.8457 0.2198 0.2333 0.057 Uiso calc R 1 1
H H12C 0.9253 0.2721 0.1862 0.057 Uiso calc R 1 1
C C13 0.4897(2) 0.25884(16) 0.02661(13) 0.0208(4) Uani d . 1 1
H H13 0.5177 0.3078 -0.0022 0.025 Uiso calc R 1 1
C C14 0.4229(2) 0.17853(16) -0.02034(13) 0.0197(4) Uani d . 1 1
C C15 0.3459(2) 0.11545(16) 0.00345(13) 0.0186(4) Uani d . 1 1
C C16 0.2884(2) 0.04182(18) -0.04764(14) 0.0256(5) Uani d . 1 1
H H16 0.2366 -0.0017 -0.0321 0.031 Uiso calc R 1 1
C C17 0.3059(2) 0.03122(18) -0.12132(14) 0.0278(5) Uani d . 1 1
H H17 0.2662 -0.0195 -0.1555 0.033 Uiso calc R 1 1
C C18 0.3803(2) 0.09354(19) -0.14480(14) 0.0279(5) Uani d . 1 1
H H18 0.3924 0.0860 -0.1950 0.033 Uiso calc R 1 1
C C19 0.4373(2) 0.16743(19) -0.09493(14) 0.0251(5) Uani d . 1 1
H H19 0.4873 0.2115 -0.1118 0.030 Uiso calc R 1 1
C C20 0.2426(2) 0.02665(16) 0.11437(13) 0.0206(4) Uani d . 1 1
C C21 0.3064(2) -0.05910(17) 0.14187(14) 0.0257(5) Uani d . 1 1
H H21 0.3880 -0.0578 0.1532 0.031 Uiso calc R 1 1
C C22 0.2507(3) -0.14614(19) 0.15259(15) 0.0334(6) Uani d . 1 1
H H22 0.2944 -0.2046 0.1709 0.040 Uiso calc R 1 1
C C23 0.1333(3) -0.1486(2) 0.13708(17) 0.0422(8) Uani d . 1 1
H H23 0.0956 -0.2081 0.1455 0.051 Uiso calc R 1 1
C C24 0.0704(3) -0.0652(2) 0.10942(19) 0.0446(8) Uani d . 1 1
H H24 -0.0112 -0.0676 0.0980 0.053 Uiso calc R 1 1
C C25 0.1236(2) 0.0233(2) 0.09763(16) 0.0333(6) Uani d . 1 1
H H25 0.0789 0.0808 0.0783 0.040 Uiso calc R 1 1
C C26 0.2095(2) 0.23674(16) 0.07734(13) 0.0196(4) Uani d . 1 1
C C27 0.1482(2) 0.26547(18) 0.00241(14) 0.0251(5) Uani d . 1 1
H H27 0.1604 0.2324 -0.0419 0.030 Uiso calc R 1 1
C C28 0.0687(2) 0.3433(2) -0.00702(16) 0.0327(6) Uani d . 1 1
H H28 0.0259 0.3632 -0.0578 0.039 Uiso calc R 1 1
C C29 0.0523(2) 0.39161(18) 0.05787(16) 0.0304(6) Uani d . 1 1
H H29 -0.0014 0.4449 0.0512 0.036 Uiso calc R 1 1
C C30 0.1133(2) 0.36307(19) 0.13237(15) 0.0278(5) Uani d . 1 1
H H30 0.1011 0.3963 0.1765 0.033 Uiso calc R 1 1
C C31 0.1923(2) 0.28549(19) 0.14221(15) 0.0253(5) Uani d . 1 1
H H31 0.2346 0.2657 0.1932 0.030 Uiso calc R 1 1

loop_
_atom_site_aniso_label
_atom_site_aniso_U_11
_atom_site_aniso_U_22
_atom_site_aniso_U_33
_atom_site_aniso_U_12
_atom_site_aniso_U_13
_atom_site_aniso_U_23
Pt1 0.01852(5) 0.01268(5) 0.01450(5) -0.00153(3) 0.00323(3) 0.00084(3)
Cl1 0.0269(3) 0.0241(3) 0.0190(2) -0.0066(2) -0.0012(2) 0.0021(2)
Cl2 0.0395(4) 0.0264(3) 0.0181(2) -0.0118(2) 0.0071(2) 0.0031(2)
P1 0.0194(3) 0.0156(2) 0.0164(2) -0.0027(2) 0.0048(2) -0.00019(19)
N1 0.0191(10) 0.0161(8) 0.0192(9) -0.0034(7) 0.0049(7) 0.0000(7)
C1 0.0258(12) 0.0157(10) 0.0152(9) -0.0066(8) 0.0045(9) 0.0002(7)
C2 0.0286(13) 0.0181(10) 0.0179(10) -0.0049(9) 0.0060(9) 0.0012(8)
C3 0.0395(15) 0.0166(10) 0.0241(11) -0.0061(10) 0.0090(11) -0.0033(9)
C4 0.0350(15) 0.0222(12) 0.0256(12) -0.0141(10) 0.0036(11) -0.0019(9)
C5 0.0258(13) 0.0296(12) 0.0216(11) -0.0089(10) 0.0039(9) 0.0016(9)
C6 0.0239(12) 0.0203(11) 0.0176(10) -0.0046(9) 0.0035(9) 0.0019(8)
C7 0.0319(14) 0.0189(11) 0.0281(12) -0.0026(9) 0.0131(10) 0.0020(9)
C8 0.050(2) 0.097(3) 0.080(3) -0.003(2) 0.031(2) -0.046(3)
C9 0.0313(19) 0.123(4) 0.046(2) 0.002(2) 0.0044(15) 0.037(2)
C10 0.0260(13) 0.0217(11) 0.0360(13) -0.0026(9) 0.0090(11) 0.0016(10)
C11 0.0454(18) 0.0368(16) 0.0427(16) -0.0022(13) 0.0176(14) -0.0119(13)
C12 0.0305(15) 0.0351(14) 0.0480(17) 0.0061(12) 0.0092(13) 0.0092(13)
C13 0.0257(12) 0.0183(10) 0.0187(10) -0.0046(9) 0.0064(9) 0.0009(8)
C14 0.0230(12) 0.0166(10) 0.0191(10) -0.0004(8) 0.0050(9) -0.0014(8)
C15 0.0200(11) 0.0171(10) 0.0181(10) 0.0008(8) 0.0041(8) -0.0014(8)
C16 0.0298(13) 0.0209(11) 0.0249(11) -0.0057(9) 0.0057(10) -0.0039(9)
C17 0.0357(15) 0.0221(12) 0.0233(11) -0.0017(10) 0.0044(10) -0.0070(9)
C18 0.0346(14) 0.0301(13) 0.0188(11) 0.0010(10) 0.0072(10) -0.0049(9)
C19 0.0293(14) 0.0269(11) 0.0199(11) -0.0042(10) 0.0082(10) -0.0012(9)
C20 0.0245(12) 0.0192(10) 0.0188(10) -0.0076(9) 0.0072(9) -0.0006(8)
C21 0.0313(14) 0.0210(11) 0.0261(12) -0.0031(9) 0.0099(10) -0.0012(9)
C22 0.0567(19) 0.0184(12) 0.0261(12) -0.0084(11) 0.0128(12) 0.0002(9)
C23 0.059(2) 0.0322(15) 0.0345(15) -0.0241(14) 0.0123(14) 0.0024(12)
C24 0.0329(16) 0.0485(18) 0.0491(18) -0.0213(14) 0.0059(14) 0.0085(14)
C25 0.0273(14) 0.0326(14) 0.0374(14) -0.0091(11) 0.0043(11) 0.0067(11)
C26 0.0181(11) 0.0195(10) 0.0207(10) -0.0029(8) 0.0043(9) 0.0007(8)
C27 0.0307(14) 0.0231(12) 0.0194(11) -0.0001(10) 0.0036(10) 0.0004(9)
C28 0.0356(16) 0.0285(13) 0.0296(13) 0.0064(11) 0.0015(11) 0.0069(10)
C29 0.0320(14) 0.0214(11) 0.0389(14) 0.0068(10) 0.0115(12) 0.0057(10)
C30 0.0291(14) 0.0256(12) 0.0310(13) 0.0026(10) 0.0120(11) -0.0023(10)
C31 0.0256(13) 0.0262(11) 0.0234(11) 0.0014(10) 0.0055(10) -0.0017(9)

loop_
_atom_type_symbol
_atom_type_description
_atom_type_scat_dispersion_real
_atom_type_scat_dispersion_imag
_atom_type_scat_source
C C 0.0033 0.0016 'International Tables Vol C Tables 4.2.6.8 and 6.1.1.4'
H H 0.0000 0.0000 'International Tables Vol C Tables 4.2.6.8 and 6.1.1.4'
N N 0.0061 0.0033 'International Tables Vol C Tables 4.2.6.8 and 6.1.1.4'
P P 0.1023 0.0942 'International Tables Vol C Tables 4.2.6.8 and 6.1.1.4'
Cl Cl 0.1484 0.1585 'International Tables Vol C Tables 4.2.6.8 and 6.1.1.4'
Pt Pt -1.7033 8.3905 'International Tables Vol C Tables 4.2.6.8 and 6.1.1.4'

loop_
_geom_angle_atom_site_label_1
_geom_angle_atom_site_label_2
_geom_angle_atom_site_label_3
_geom_angle
N1 Pt1 P1 89.80(5)
N1 Pt1 Cl2 178.85(5)
P1 Pt1 Cl2 91.25(2)
N1 Pt1 Cl1 90.98(5)
P1 Pt1 Cl1 174.20(2)
Cl2 Pt1 Cl1 87.92(2)
C15 P1 C20 104.75(10)
C15 P1 C26 104.92(10)
C20 P1 C26 105.85(11)
C15 P1 Pt1 111.56(8)
C20 P1 Pt1 120.35(8)
C26 P1 Pt1 108.26(7)
C13 N1 C1 111.82(18)
C13 N1 Pt1 128.78(16)
C1 N1 Pt1 119.35(13)
C6 C1 C2 123.8(2)
C6 C1 N1 117.5(2)
C2 C1 N1 118.7(2)
C3 C2 C1 116.6(2)
C3 C2 C7 121.2(2)
C1 C2 C7 122.1(2)
C4 C3 C2 121.2(2)
C4 C3 H3 119.4
C2 C3 H3 119.4
C5 C4 C3 120.2(2)
C5 C4 H4 119.9
C3 C4 H4 119.9
C4 C5 C6 121.1(2)
C4 C5 H5 119.4
C6 C5 H5 119.4
C1 C6 C5 116.9(2)
C1 C6 C10 122.7(2)
C5 C6 C10 120.3(2)
C9 C7 C2 111.5(2)
C9 C7 C8 110.7(3)
C2 C7 C8 113.2(2)
C9 C7 H7 107.0
C2 C7 H7 107.0
C8 C7 H7 107.0
C7 C8 H8A 109.5
C7 C8 H8B 109.5
H8A C8 H8B 109.5
C7 C8 H8C 109.5
H8A C8 H8C 109.5
H8B C8 H8C 109.5
C7 C9 H9A 109.5
C7 C9 H9B 109.5
H9A C9 H9B 109.5
C7 C9 H9C 109.5
H9A C9 H9C 109.5
H9B C9 H9C 109.5
C6 C10 C12 111.6(2)
C6 C10 C11 111.5(2)
C12 C10 C11 111.0(2)
C6 C10 H10 107.5
C12 C10 H10 107.5
C11 C10 H10 107.5
C10 C11 H11A 109.5
C10 C11 H11B 109.5
H11A C11 H11B 109.5
C10 C11 H11C 109.5
H11A C11 H11C 109.5
H11B C11 H11C 109.5
C10 C12 H12A 109.5
C10 C12 H12B 109.5
H12A C12 H12B 109.5
C10 C12 H12C 109.5
H12A C12 H12C 109.5
H12B C12 H12C 109.5
N1 C13 C14 130.2(2)
N1 C13 H13 114.9
C14 C13 H13 114.9
C19 C14 C15 119.2(2)
C19 C14 C13 115.6(2)
C15 C14 C13 125.2(2)
C16 C15 C14 118.8(2)
C16 C15 P1 121.94(18)
C14 C15 P1 119.10(16)
C15 C16 C17 120.8(2)
C15 C16 H16 119.6
C17 C16 H16 119.6
C18 C17 C16 120.4(2)
C18 C17 H17 119.8
C16 C17 H17 119.8
C17 C18 C19 119.5(2)
C17 C18 H18 120.2
C19 C18 H18 120.2
C18 C19 C14 121.3(2)
C18 C19 H19 119.3
C14 C19 H19 119.3
C25 C20 C21 119.3(2)
C25 C20 P1 121.37(19)
C21 C20 P1 119.20(19)
C22 C21 C20 119.9(3)
C22 C21 H21 120.0
C20 C21 H21 120.0
C23 C22 C21 120.5(3)
C23 C22 H22 119.8
C21 C22 H22 119.8
C24 C23 C22 119.8(3)
C24 C23 H23 120.1
C22 C23 H23 120.1
C23 C24 C25 121.2(3)
C23 C24 H24 119.4
C25 C24 H24 119.4
C20 C25 C24 119.3(3)
C20 C25 H25 120.4
C24 C25 H25 120.4
C31 C26 C27 120.4(2)
C31 C26 P1 116.58(18)
C27 C26 P1 123.03(18)
C26 C27 C28 119.3(2)
C26 C27 H27 120.3
C28 C27 H27 120.3
C29 C28 C27 119.9(2)
C29 C28 H28 120.1
C27 C28 H28 120.1
C30 C29 C28 120.8(2)
C30 C29 H29 119.6
C28 C29 H29 119.6
C29 C30 C31 119.6(2)
C29 C30 H30 120.2
C31 C30 H30 120.2
C30 C31 C26 120.0(2)
C30 C31 H31 120.0
C26 C31 H31 120.0

loop_
_geom_bond_atom_site_label_1
_geom_bond_atom_site_label_2
_geom_bond_distance
_geom_bond_publ_flag
Pt1 N1 2.0421(18) yes
Pt1 P1 2.2128(6) yes
Pt1 Cl2 2.2901(6) yes
Pt1 Cl1 2.3512(6) yes
P1 C15 1.809(2) ?
P1 C20 1.811(2) ?
P1 C26 1.816(2) ?
N1 C13 1.287(3) ?
N1 C1 1.471(3) ?
C1 C6 1.393(3) ?
C1 C2 1.398(3) ?
C2 C3 1.398(3) ?
C2 C7 1.511(4) ?
C3 C4 1.385(4) ?
C3 H3 0.9500 ?
C4 C5 1.381(4) ?
C4 H4 0.9500 ?
C5 C6 1.399(3) ?
C5 H5 0.9500 ?
C6 C10 1.515(3) ?
C7 C9 1.503(4) ?
C7 C8 1.512(4) ?
C7 H7 1.0000 ?
C8 H8A 0.9800 ?
C8 H8B 0.9800 ?
C8 H8C 0.9800 ?
C9 H9A 0.9800 ?
C9 H9B 0.9800 ?
C9 H9C 0.9800 ?
C10 C12 1.525(4) ?
C10 C11 1.532(4) ?
C10 H10 1.0000 ?
C11 H11A 0.9800 ?
C11 H11B 0.9800 ?
C11 H11C 0.9800 ?
C12 H12A 0.9800 ?
C12 H12B 0.9800 ?
C12 H12C 0.9800 ?
C13 C14 1.463(3) ?
C13 H13 0.9500 ?
C14 C19 1.394(3) ?
C14 C15 1.405(3) ?
C15 C16 1.392(3) ?
C16 C17 1.393(3) ?
C16 H16 0.9500 ?
C17 C18 1.372(4) ?
C17 H17 0.9500 ?
C18 C19 1.382(3) ?
C18 H18 0.9500 ?
C19 H19 0.9500 ?
C20 C25 1.385(4) ?
C20 C21 1.396(3) ?
C21 C22 1.385(3) ?
C21 H21 0.9500 ?
C22 C23 1.369(4) ?
C22 H22 0.9500 ?
C23 C24 1.366(5) ?
C23 H23 0.9500 ?
C24 C25 1.392(4) ?
C24 H24 0.9500 ?
C25 H25 0.9500 ?
C26 C31 1.392(3) ?
C26 C27 1.393(3) ?
C27 C28 1.396(4) ?
C27 H27 0.9500 ?
C28 C29 1.385(4) ?
C28 H28 0.9500 ?
C29 C30 1.385(4) ?
C29 H29 0.9500 ?
C30 C31 1.390(3) ?
C30 H30 0.9500 ?
C31 H31 0.9500 ?

loop_
_geom_torsion_atom_site_label_1
_geom_torsion_atom_site_label_2
_geom_torsion_atom_site_label_3
_geom_torsion_atom_site_label_4
_geom_torsion
N1 Pt1 P1 C15 37.61(9)
Cl2 Pt1 P1 C15 -142.85(8)
N1 Pt1 P1 C20 160.88(11)
Cl2 Pt1 P1 C20 -19.57(9)
N1 Pt1 P1 C26 -77.35(10)
Cl2 Pt1 P1 C26 102.20(8)
P1 Pt1 N1 C13 -25.1(2)
P1 Pt1 N1 C1 157.67(16)
Cl1 Pt1 N1 C1 -16.58(16)
C13 N1 C1 C6 -78.8(3)
Pt1 N1 C1 C6 98.9(2)
C13 N1 C1 C2 99.5(2)
Pt1 N1 C1 C2 -82.8(2)
C6 C1 C2 C3 2.6(3)
N1 C1 C2 C3 -175.59(19)
C6 C1 C2 C7 -178.1(2)
N1 C1 C2 C7 3.7(3)
C1 C2 C3 C4 -0.3(3)
C7 C2 C3 C4 -179.6(2)
C2 C3 C4 C5 -1.1(4)
C3 C4 C5 C6 0.4(4)
C2 C1 C6 C5 -3.3(3)
N1 C1 C6 C5 174.91(19)
C2 C1 C6 C10 177.0(2)
N1 C1 C6 C10 -4.8(3)
C4 C5 C6 C1 1.7(3)
C4 C5 C6 C10 -178.6(2)
C3 C2 C7 C9 88.2(3)
C1 C2 C7 C9 -91.0(3)
C3 C2 C7 C8 -37.4(4)
C1 C2 C7 C8 143.4(3)
C1 C6 C10 C12 -129.7(2)
C5 C6 C10 C12 50.7(3)
C1 C6 C10 C11 105.5(3)
C5 C6 C10 C11 -74.2(3)
C1 N1 C13 C14 175.1(2)
Pt1 N1 C13 C14 -2.3(4)
N1 C13 C14 C19 -161.8(3)
N1 C13 C14 C15 19.7(4)
C19 C14 C15 C16 1.7(3)
C13 C14 C15 C16 -179.8(2)
C19 C14 C15 P1 -173.92(18)
C13 C14 C15 P1 4.6(3)
C20 P1 C15 C16 17.3(2)
C26 P1 C15 C16 -94.0(2)
Pt1 P1 C15 C16 149.04(18)
C20 P1 C15 C14 -167.23(18)
C26 P1 C15 C14 81.5(2)
Pt1 P1 C15 C14 -35.5(2)
C14 C15 C16 C17 -0.6(4)
P1 C15 C16 C17 174.92(19)
C15 C16 C17 C18 -0.1(4)
C16 C17 C18 C19 -0.3(4)
C17 C18 C19 C14 1.5(4)
C15 C14 C19 C18 -2.2(4)
C13 C14 C19 C18 179.2(2)
C15 P1 C20 C25 -98.0(2)
C26 P1 C20 C25 12.6(2)
Pt1 P1 C20 C25 135.53(19)
C15 P1 C20 C21 78.6(2)
C26 P1 C20 C21 -170.82(18)
Pt1 P1 C20 C21 -47.9(2)
C25 C20 C21 C22 -0.4(4)
P1 C20 C21 C22 -177.04(19)
C20 C21 C22 C23 -0.6(4)
C21 C22 C23 C24 1.2(4)
C22 C23 C24 C25 -0.9(5)
C21 C20 C25 C24 0.7(4)
P1 C20 C25 C24 177.3(2)
C23 C24 C25 C20 -0.1(5)
C15 P1 C26 C31 -164.60(19)
C20 P1 C26 C31 84.9(2)
Pt1 P1 C26 C31 -45.4(2)
C15 P1 C26 C27 14.0(2)
C20 P1 C26 C27 -96.4(2)
Pt1 P1 C26 C27 133.28(19)
C31 C26 C27 C28 -0.4(4)
P1 C26 C27 C28 -179.0(2)
C26 C27 C28 C29 0.6(4)
C27 C28 C29 C30 -0.6(4)
C28 C29 C30 C31 0.4(4)
C29 C30 C31 C26 -0.2(4)
C27 C26 C31 C30 0.2(4)
P1 C26 C31 C30 178.9(2)
